data_2204876
loop_
_publ_author_name
'McAdam, C. John'
'Robinson, Brian H.'
'Simpson, Jim'

_publ_section_title
;
 <i>N</i>-(4-Ferrocenylphenyl)-4-piperidino-1,8-naphthalimide
;
_journal_issue 1
_journal_name_full 'Acta Crystallographica Section E'
_journal_page_first m110
_journal_page_last m112
_journal_paper_doi 10.1107/S1600536804032271
_journal_volume 61
_journal_year 2005
_chemical_formula_iupac '[Fe (C5 H5) (C28 H23 N2 O2)]'
_chemical_formula_moiety 'C33 H28 Fe N2 O2'
_chemical_formula_sum 'C33 H28 Fe N2 O2'
_chemical_formula_weight 540.42
_chemical_name_systematic
;
N-(4-ferrocenylphenyl)-4-piperidino-1,8-naphthalimide
;
_space_group_IT_number 2
_symmetry_cell_setting triclinic
_symmetry_space_group_name_Hall '-P 1'
_symmetry_space_group_name_H-M 'P -1'
_atom_sites_solution_hydrogens geom
_atom_sites_solution_primary direct
_atom_sites_solution_secondary difmap
_cell_angle_alpha 93.904(14)
_cell_angle_beta 100.206(13)
_cell_angle_gamma 104.154(15)
_cell_formula_units_Z 2
_cell_length_a 9.238(8)
_cell_length_b 11.112(11)
_cell_length_c 12.164(12)
_cell_measurement_reflns_used 3022
_cell_measurement_temperature 163(2)
_cell_measurement_theta_max 24.72
_cell_measurement_theta_min 2.71
_cell_volume 1183.5(19)
_computing_cell_refinement 'SAINT (Bruker 1999)'
_computing_data_collection 'SMART (Bruker 1999)'
_computing_data_reduction SAINT
_computing_molecular_graphics 'ORTEP-3 (Farrugia, 1997) and PLATON (Spek 1995)'
_computing_publication_material SHELXL97
_computing_structure_refinement 'SHELXL97 (Sheldrick, 1997) and TITAN2000 (Hunter & Simpson, 1999)'
_computing_structure_solution 'SIR92 (Altomare,1993)'
_diffrn_ambient_temperature 163(2)
_diffrn_measured_fraction_theta_full 0.916
_diffrn_measured_fraction_theta_max 0.889
_diffrn_measurement_device_type 'Bruker SMART CCD area-detector'
_diffrn_measurement_method '\f and \w scans'
_diffrn_radiation_monochromator graphite
_diffrn_radiation_source 'fine-focus sealed tube'
_diffrn_radiation_type MoK\a
_diffrn_radiation_wavelength 0.71073
_diffrn_reflns_av_R_equivalents 0.0635
_diffrn_reflns_av_sigmaI/netI 0.1078
_diffrn_reflns_limit_h_max 8
_diffrn_reflns_limit_h_min -11
_diffrn_reflns_limit_k_max 13
_diffrn_reflns_limit_k_min -13
_diffrn_reflns_limit_l_max 15
_diffrn_reflns_limit_l_min -15
_diffrn_reflns_number 11404
_diffrn_reflns_theta_full 25.00
_diffrn_reflns_theta_max 26.42
_diffrn_reflns_theta_min 1.71
_diffrn_standards_number 0
_exptl_absorpt_coefficient_mu 0.675
_exptl_absorpt_correction_T_max 1.000
_exptl_absorpt_correction_T_min 0.860
_exptl_absorpt_correction_type multi-scan
_exptl_absorpt_process_details '(SADABS; Bruker 1999)'
_exptl_crystal_colour orange
_exptl_crystal_density_diffrn 1.517
_exptl_crystal_density_method 'not measured'
_exptl_crystal_description plate
_exptl_crystal_F_000 564
_exptl_crystal_size_max 0.30
_exptl_crystal_size_mid 0.14
_exptl_crystal_size_min 0.02
_refine_diff_density_max 0.397
_refine_diff_density_min -0.467
_refine_ls_extinction_method none
_refine_ls_goodness_of_fit_ref 0.890
_refine_ls_hydrogen_treatment constr
_refine_ls_matrix_type full
_refine_ls_number_parameters 343
_refine_ls_number_reflns 4329
_refine_ls_number_restraints 0
_refine_ls_restrained_S_all 0.890
_refine_ls_R_factor_all 0.0956
_refine_ls_R_factor_gt 0.0450
_refine_ls_shift/su_max '< 0.001'
_refine_ls_shift/su_mean '< 0.001'
_refine_ls_structure_factor_coef Fsqd
_refine_ls_weighting_details 'calc w=1/[\s^2^(Fo^2^)+(0.0393P)^2^] where P=(Fo^2^+2Fc^2^)/3'
_refine_ls_weighting_scheme calc
_refine_ls_wR_factor_gt 0.0806
_refine_ls_wR_factor_ref 0.0905
_reflns_number_gt 2629
_reflns_number_total 4329
_reflns_threshold_expression I>2\s(I)
_cod_data_source_file cv6430.cif
_cod_data_source_block I
_cod_original_cell_volume 1183.4(19)
_cod_database_code 2204876
_cod_database_fobs_code 2204876

loop_
_symmetry_equiv_pos_as_xyz
'x, y, z'
'-x, -y, -z'

loop_
_atom_site_label
_atom_site_fract_x
_atom_site_fract_y
_atom_site_fract_z
_atom_site_U_iso_or_equiv
_atom_site_adp_type
_atom_site_calc_flag
_atom_site_refinement_flags
_atom_site_occupancy
_atom_site_type_symbol
C1 0.8659(4) 0.4778(3) 1.2157(3) 0.0208(8) Uani d . 1 C
C2 0.8919(4) 0.5487(3) 1.3147(3) 0.0238(8) Uani d . 1 C
H2 0.8100 0.5644 1.3426 0.029 Uiso calc R 1 H
C3 1.0365(4) 0.5981(3) 1.3751(3) 0.0246(9) Uani d . 1 C
H3 1.0508 0.6455 1.4441 0.029 Uiso calc R 1 H
C4 1.1583(4) 0.5801(3) 1.3375(3) 0.0212(8) Uani d . 1 C
N2 1.3053(3) 0.6290(2) 1.3963(2) 0.0247(7) Uani d . 1 N
C14 1.3238(4) 0.6723(3) 1.5135(3) 0.0332(10) Uani d . 1 C
H14A 1.2528 0.6145 1.5475 0.040 Uiso calc R 1 H
H14B 1.3026 0.7535 1.5212 0.040 Uiso calc R 1 H
C15 1.4837(4) 0.6819(4) 1.5718(3) 0.0408(10) Uani d . 1 C
H15A 1.4978 0.7135 1.6503 0.049 Uiso calc R 1 H
H15B 1.5022 0.5996 1.5684 0.049 Uiso calc R 1 H
C16 1.5946(4) 0.7672(4) 1.5176(3) 0.0458(11) Uani d . 1 C
H16A 1.5848 0.8518 1.5295 0.055 Uiso calc R 1 H
H16B 1.6976 0.7668 1.5519 0.055 Uiso calc R 1 H
C17 1.5659(4) 0.7263(4) 1.3951(3) 0.0397(11) Uani d . 1 C
H17A 1.6328 0.7863 1.3599 0.048 Uiso calc R 1 H
H17B 1.5881 0.6461 1.3833 0.048 Uiso calc R 1 H
C18 1.4050(4) 0.7157(3) 1.3427(3) 0.0291(9) Uani d . 1 C
H18A 1.3842 0.7970 1.3504 0.035 Uiso calc R 1 H
H18B 1.3871 0.6871 1.2631 0.035 Uiso calc R 1 H
C5 1.2508(4) 0.4626(3) 1.2007(3) 0.0224(8) Uani d . 1 C
H5 1.3493 0.4900 1.2433 0.027 Uiso calc R 1 H
C6 1.2249(4) 0.3864(3) 1.1052(3) 0.0258(9) Uani d . 1 C
H6 1.3052 0.3625 1.0816 0.031 Uiso calc R 1 H
C7 1.0796(4) 0.3432(3) 1.0421(3) 0.0258(9) Uani d . 1 C
H7 1.0623 0.2925 0.9746 0.031 Uiso calc R 1 H
C8 0.9629(4) 0.3741(3) 1.0776(2) 0.0199(8) Uani d . 1 C
C9 0.9863(4) 0.4530(3) 1.1754(2) 0.0192(8) Uani d . 1 C
C10 1.1360(4) 0.5012(3) 1.2369(2) 0.0204(8) Uani d . 1 C
C11 0.7118(4) 0.4219(3) 1.1567(3) 0.0224(8) Uani d . 1 C
O11 0.6027(3) 0.4381(2) 1.18791(18) 0.0274(6) Uani d . 1 O
C12 0.8093(4) 0.3175(3) 1.0157(3) 0.0231(8) Uani d . 1 C
O12 0.7817(3) 0.2483(2) 0.93089(19) 0.0405(7) Uani d . 1 O
N1 0.6933(3) 0.3424(2) 1.0610(2) 0.0205(7) Uani d . 1 N
C13 0.5418(4) 0.2763(3) 1.0066(3) 0.0202(8) Uani d . 1 C
C131 0.4784(4) 0.1651(3) 1.0383(3) 0.0299(9) Uani d . 1 C
H131 0.5322 0.1328 1.0958 0.036 Uiso calc R 1 H
C132 0.3366(4) 0.1007(3) 0.9863(3) 0.0281(9) Uani d . 1 C
H132 0.2931 0.0239 1.0086 0.034 Uiso calc R 1 H
C133 0.2558(4) 0.1464(3) 0.9015(2) 0.0199(8) Uani d . 1 C
C134 0.3216(3) 0.2597(3) 0.8724(2) 0.0208(8) Uani d . 1 C
H134 0.2678 0.2937 0.8160 0.025 Uiso calc R 1 H
C135 0.4641(3) 0.3237(3) 0.9241(2) 0.0202(8) Uani d . 1 C
H135 0.5085 0.4007 0.9026 0.024 Uiso calc R 1 H
C21 0.1037(4) 0.0775(3) 0.8447(3) 0.0217(8) Uani d . 1 C
C22 0.0197(4) -0.0365(3) 0.8705(3) 0.0262(9) Uani d . 1 C
H22 0.0510 -0.0803 0.9287 0.031 Uiso calc R 1 H
C23 -0.1183(4) -0.0728(3) 0.7940(3) 0.0322(9) Uani d . 1 C
H23 -0.1958 -0.1447 0.7927 0.039 Uiso calc R 1 H
C24 -0.1205(4) 0.0165(3) 0.7204(3) 0.0305(9) Uani d . 1 C
H24 -0.1993 0.0147 0.6604 0.037 Uiso calc R 1 H
C25 0.0144(4) 0.1086(3) 0.7512(3) 0.0255(9) Uani d . 1 C
H25 0.0415 0.1798 0.7156 0.031 Uiso calc R 1 H
Fe1 0.05688(6) -0.05528(5) 0.71497(4) 0.02217(16) Uani d . 1 Fe
C31 0.2578(4) -0.0667(3) 0.6834(3) 0.0272(9) Uani d . 1 C
H31 0.3523 -0.0152 0.7189 0.033 Uiso calc R 1 H
C32 0.1829(4) -0.1762(3) 0.7180(3) 0.0279(9) Uani d . 1 C
H32 0.2185 -0.2115 0.7811 0.033 Uiso calc R 1 H
C33 0.0455(4) -0.2249(3) 0.6430(3) 0.0261(9) Uani d . 1 C
H33 -0.0269 -0.2985 0.6465 0.031 Uiso calc R 1 H
C34 0.0360(4) -0.1439(3) 0.5619(3) 0.0295(9) Uani d . 1 C
H34 -0.0446 -0.1530 0.5014 0.035 Uiso calc R 1 H
C35 0.1674(4) -0.0471(3) 0.5867(3) 0.0309(9) Uani d . 1 C
H35 0.1910 0.0198 0.5452 0.037 Uiso calc R 1 H

loop_
_atom_site_aniso_label
_atom_site_aniso_U_11
_atom_site_aniso_U_22
_atom_site_aniso_U_33
_atom_site_aniso_U_12
_atom_site_aniso_U_13
_atom_site_aniso_U_23
C1 0.021(2) 0.0178(18) 0.0224(18) 0.0040(16) 0.0015(16) 0.0023(14)
C2 0.028(2) 0.0218(18) 0.0272(19) 0.0111(16) 0.0133(17) 0.0020(15)
C3 0.024(2) 0.0255(19) 0.0246(18) 0.0091(17) 0.0065(17) -0.0044(15)
C4 0.022(2) 0.0171(18) 0.0244(18) 0.0044(16) 0.0045(16) 0.0031(14)
N2 0.0226(17) 0.0278(16) 0.0188(14) -0.0009(13) 0.0034(13) -0.0006(12)
C14 0.028(2) 0.040(2) 0.0258(19) -0.0023(18) 0.0067(17) -0.0025(17)
C15 0.034(2) 0.055(3) 0.0254(19) 0.001(2) 0.0022(18) -0.0015(18)
C16 0.030(2) 0.062(3) 0.032(2) -0.005(2) 0.0017(18) -0.010(2)
C17 0.028(2) 0.048(2) 0.034(2) -0.0067(19) 0.0100(18) -0.0049(18)
C18 0.033(2) 0.0258(19) 0.0253(18) -0.0026(17) 0.0114(17) 0.0010(15)
C5 0.017(2) 0.0250(19) 0.0239(18) 0.0028(16) 0.0057(15) -0.0023(15)
C6 0.022(2) 0.0268(19) 0.0289(19) 0.0056(16) 0.0103(16) -0.0014(15)
C7 0.024(2) 0.029(2) 0.0224(18) 0.0035(17) 0.0062(16) -0.0031(15)
C8 0.019(2) 0.0210(18) 0.0212(17) 0.0073(16) 0.0053(15) 0.0044(14)
C9 0.022(2) 0.0173(17) 0.0196(17) 0.0057(15) 0.0052(15) 0.0053(14)
C10 0.021(2) 0.0193(17) 0.0216(17) 0.0052(16) 0.0053(16) 0.0050(14)
C11 0.029(2) 0.0187(18) 0.0250(18) 0.0124(17) 0.0106(17) 0.0052(14)
O11 0.0223(15) 0.0302(14) 0.0325(14) 0.0102(12) 0.0091(11) 0.0006(11)
C12 0.019(2) 0.030(2) 0.0224(18) 0.0077(17) 0.0086(16) 0.0047(16)
O12 0.0276(16) 0.0557(17) 0.0309(14) 0.0057(13) 0.0028(12) -0.0191(13)
N1 0.0156(17) 0.0240(15) 0.0218(14) 0.0065(13) 0.0019(12) 0.0030(12)
C13 0.015(2) 0.0238(19) 0.0223(17) 0.0072(15) 0.0031(15) 0.0015(14)
C131 0.025(2) 0.031(2) 0.032(2) 0.0076(17) -0.0048(17) 0.0125(16)
C132 0.026(2) 0.0229(19) 0.034(2) 0.0029(17) 0.0042(17) 0.0071(16)
C133 0.018(2) 0.0234(18) 0.0189(17) 0.0084(16) 0.0040(15) -0.0024(14)
C134 0.018(2) 0.0282(19) 0.0166(16) 0.0085(16) 0.0011(14) 0.0030(14)
C135 0.017(2) 0.0245(18) 0.0221(17) 0.0077(16) 0.0072(15) 0.0044(14)
C21 0.021(2) 0.0235(19) 0.0217(17) 0.0078(16) 0.0056(15) -0.0031(14)
C22 0.031(2) 0.0261(19) 0.0200(17) 0.0043(17) 0.0095(16) -0.0060(15)
C23 0.020(2) 0.037(2) 0.034(2) -0.0021(17) 0.0090(17) -0.0069(18)
C24 0.021(2) 0.035(2) 0.029(2) 0.0064(17) -0.0049(16) -0.0131(17)
C25 0.025(2) 0.0254(19) 0.0247(18) 0.0089(17) -0.0002(16) -0.0038(15)
Fe1 0.0253(3) 0.0217(3) 0.0183(2) 0.0056(2) 0.0036(2) -0.00126(19)
C31 0.021(2) 0.032(2) 0.030(2) 0.0087(17) 0.0090(17) -0.0026(16)
C32 0.033(2) 0.030(2) 0.0231(18) 0.0142(18) 0.0030(17) 0.0039(15)
C33 0.035(2) 0.0217(19) 0.0235(18) 0.0131(17) 0.0033(16) 0.0000(15)
C34 0.039(2) 0.033(2) 0.0180(17) 0.0175(19) -0.0009(16) -0.0057(15)
C35 0.042(3) 0.031(2) 0.0260(19) 0.0141(19) 0.0156(18) 0.0078(16)

loop_
_atom_type_symbol
_atom_type_description
_atom_type_scat_dispersion_real
_atom_type_scat_dispersion_imag
_atom_type_scat_source
C C 0.0033 0.0016 'International Tables Vol C Tables 4.2.6.8 and 6.1.1.4'
H H 0.0000 0.0000 'International Tables Vol C Tables 4.2.6.8 and 6.1.1.4'
N N 0.0061 0.0033 'International Tables Vol C Tables 4.2.6.8 and 6.1.1.4'
O O 0.0106 0.0060 'International Tables Vol C Tables 4.2.6.8 and 6.1.1.4'
Fe Fe 0.3463 0.8444 'International Tables Vol C Tables 4.2.6.8 and 6.1.1.4'

loop_
_geom_angle_atom_site_label_1
_geom_angle_atom_site_label_2
_geom_angle_atom_site_label_3
_geom_angle
C2 C1 C9 119.5(3)
C2 C1 C11 119.8(3)
C9 C1 C11 120.6(3)
C1 C2 C3 121.1(3)
C1 C2 H2 119.4
C3 C2 H2 119.4
C4 C3 C2 121.6(3)
C4 C3 H3 119.2
C2 C3 H3 119.2
C3 C4 N2 123.0(3)
C3 C4 C10 119.1(3)
N2 C4 C10 117.8(3)
C4 N2 C18 116.5(3)
C4 N2 C14 116.7(3)
C18 N2 C14 111.0(3)
N2 C14 C15 109.2(3)
N2 C14 H14A 109.8
C15 C14 H14A 109.8
N2 C14 H14B 109.8
C15 C14 H14B 109.8
H14A C14 H14B 108.3
C16 C15 C14 110.4(3)
C16 C15 H15A 109.6
C14 C15 H15A 109.6
C16 C15 H15B 109.6
C14 C15 H15B 109.6
H15A C15 H15B 108.1
C17 C16 C15 110.3(3)
C17 C16 H16A 109.6
C15 C16 H16A 109.6
C17 C16 H16B 109.6
C15 C16 H16B 109.6
H16A C16 H16B 108.1
C18 C17 C16 110.5(3)
C18 C17 H17A 109.5
C16 C17 H17A 109.5
C18 C17 H17B 109.5
C16 C17 H17B 109.5
H17A C17 H17B 108.1
N2 C18 C17 109.8(3)
N2 C18 H18A 109.7
C17 C18 H18A 109.7
N2 C18 H18B 109.7
C17 C18 H18B 109.7
H18A C18 H18B 108.2
C6 C5 C10 121.5(3)
C6 C5 H5 119.2
C10 C5 H5 119.2
C5 C6 C7 120.0(3)
C5 C6 H6 120.0
C7 C6 H6 120.0
C8 C7 C6 120.2(3)
C8 C7 H7 119.9
C6 C7 H7 119.9
C7 C8 C9 121.0(3)
C7 C8 C12 119.1(3)
C9 C8 C12 119.8(3)
C1 C9 C8 120.9(3)
C1 C9 C10 120.4(3)
C8 C9 C10 118.5(3)
C5 C10 C9 118.6(3)
C5 C10 C4 123.2(3)
C9 C10 C4 118.0(3)
O11 C11 N1 119.4(3)
O11 C11 C1 124.0(3)
N1 C11 C1 116.6(3)
O12 C12 N1 120.0(3)
O12 C12 C8 122.9(3)
N1 C12 C8 117.0(3)
C12 N1 C11 124.9(3)
C12 N1 C13 117.0(3)
C11 N1 C13 118.0(3)
C135 C13 C131 120.3(3)
C135 C13 N1 120.5(3)
C131 C13 N1 119.2(3)
C13 C131 C132 119.8(3)
C13 C131 H131 120.1
C132 C131 H131 120.1
C131 C132 C133 121.0(3)
C131 C132 H132 119.5
C133 C132 H132 119.5
C134 C133 C132 118.0(3)
C134 C133 C21 120.6(3)
C132 C133 C21 121.4(3)
C135 C134 C133 120.8(3)
C135 C134 H134 119.6
C133 C134 H134 119.6
C13 C135 C134 120.0(3)
C13 C135 H135 120.0
C134 C135 H135 120.0
C25 C21 C22 106.6(3)
C25 C21 C133 127.0(3)
C22 C21 C133 126.3(3)
C25 C21 Fe1 69.32(19)
C22 C21 Fe1 69.08(18)
C133 C21 Fe1 124.6(2)
C23 C22 C21 108.2(3)
C23 C22 Fe1 70.2(2)
C21 C22 Fe1 69.72(18)
C23 C22 H22 125.9
C21 C22 H22 125.9
Fe1 C22 H22 125.8
C24 C23 C22 108.2(3)
C24 C23 Fe1 69.7(2)
C22 C23 Fe1 69.1(2)
C24 C23 H23 125.9
C22 C23 H23 125.9
Fe1 C23 H23 126.9
C25 C24 C23 108.1(3)
C25 C24 Fe1 69.5(2)
C23 C24 Fe1 69.9(2)
C25 C24 H24 125.9
C23 C24 H24 125.9
Fe1 C24 H24 126.3
C24 C25 C21 108.9(3)
C24 C25 Fe1 70.1(2)
C21 C25 Fe1 69.65(19)
C24 C25 H25 125.5
C21 C25 H25 125.5
Fe1 C25 H25 126.3
C32 Fe1 C22 104.70(14)
C32 Fe1 C25 155.51(13)
C22 Fe1 C25 68.67(14)
C32 Fe1 C31 40.59(13)
C22 Fe1 C31 122.36(14)
C25 Fe1 C31 121.76(14)
C32 Fe1 C33 40.83(13)
C22 Fe1 C33 119.13(14)
C25 Fe1 C33 163.07(12)
C31 Fe1 C33 68.48(14)
C32 Fe1 C21 118.53(14)
C22 Fe1 C21 41.21(13)
C25 Fe1 C21 41.03(12)
C31 Fe1 C21 105.82(14)
C33 Fe1 C21 154.23(13)
C32 Fe1 C24 160.97(13)
C22 Fe1 C24 68.54(14)
C25 Fe1 C24 40.42(12)
C31 Fe1 C24 158.00(14)
C33 Fe1 C24 125.60(14)
C21 Fe1 C24 68.85(14)
C32 Fe1 C34 68.31(14)
C22 Fe1 C34 155.87(13)
C25 Fe1 C34 127.05(14)
C31 Fe1 C34 68.20(14)
C33 Fe1 C34 40.60(13)
C21 Fe1 C34 162.61(13)
C24 Fe1 C34 110.20(14)
C32 Fe1 C23 123.09(15)
C22 Fe1 C23 40.76(13)
C25 Fe1 C23 68.09(15)
C31 Fe1 C23 159.45(14)
C33 Fe1 C23 107.17(15)
C21 Fe1 C23 68.90(14)
C24 Fe1 C23 40.44(14)
C34 Fe1 C23 122.43(15)
C32 Fe1 C35 67.95(14)
C22 Fe1 C35 160.32(13)
C25 Fe1 C35 110.01(14)
C31 Fe1 C35 40.37(13)
C33 Fe1 C35 68.05(14)
C21 Fe1 C35 124.77(14)
C24 Fe1 C35 124.08(15)
C34 Fe1 C35 40.33(13)
C23 Fe1 C35 158.47(13)
C32 C31 C35 107.8(3)
C32 C31 Fe1 69.2(2)
C35 C31 Fe1 70.4(2)
C32 C31 H31 126.1
C35 C31 H31 126.1
Fe1 C31 H31 125.9
C31 C32 C33 108.5(3)
C31 C32 Fe1 70.2(2)
C33 C32 Fe1 70.1(2)
C31 C32 H32 125.8
C33 C32 H32 125.8
Fe1 C32 H32 125.5
C32 C33 C34 107.4(3)
C32 C33 Fe1 69.03(19)
C34 C33 Fe1 70.0(2)
C32 C33 H33 126.3
C34 C33 H33 126.3
Fe1 C33 H33 126.3
C35 C34 C33 108.0(3)
C35 C34 Fe1 70.04(19)
C33 C34 Fe1 69.4(2)
C35 C34 H34 126.0
C33 C34 H34 126.0
Fe1 C34 H34 126.1
C31 C35 C34 108.3(3)
C31 C35 Fe1 69.3(2)
C34 C35 Fe1 69.6(2)
C31 C35 H35 125.8
C34 C35 H35 125.8
Fe1 C35 H35 126.9

loop_
_geom_bond_atom_site_label_1
_geom_bond_atom_site_label_2
_geom_bond_distance
C1 C2 1.344(4)
C1 C9 1.370(5)
C1 C11 1.439(5)
C2 C3 1.365(4)
C2 H2 0.9300
C3 C4 1.341(4)
C3 H3 0.9300
C4 N2 1.376(4)
C4 C10 1.409(4)
N2 C18 1.437(4)
N2 C14 1.441(4)
C14 C15 1.496(5)
C14 H14A 0.9700
C14 H14B 0.9700
C15 C16 1.494(5)
C15 H15A 0.9700
C15 H15B 0.9700
C16 C17 1.485(5)
C16 H16A 0.9700
C16 H16B 0.9700
C17 C18 1.482(5)
C17 H17A 0.9700
C17 H17B 0.9700
C18 H18A 0.9700
C18 H18B 0.9700
C5 C6 1.339(4)
C5 C10 1.365(4)
C5 H5 0.9300
C6 C7 1.376(4)
C6 H6 0.9300
C7 C8 1.338(4)
C7 H7 0.9300
C8 C9 1.380(4)
C8 C12 1.447(4)
C9 C10 1.406(4)
C11 O11 1.187(4)
C11 N1 1.372(4)
C12 O12 1.193(4)
C12 N1 1.364(4)
N1 C13 1.428(4)
C13 C135 1.342(4)
C13 C131 1.345(4)
C131 C132 1.346(4)
C131 H131 0.9300
C132 C133 1.366(4)
C132 H132 0.9300
C133 C134 1.357(4)
C133 C21 1.448(4)
C134 C135 1.350(4)
C134 H134 0.9300
C135 H135 0.9300
C21 C25 1.397(4)
C21 C22 1.402(4)
C21 Fe1 1.996(3)
C22 C23 1.389(4)
C22 Fe1 1.987(4)
C22 H22 0.9300
C23 C24 1.383(5)
C23 Fe1 2.001(4)
C23 H23 0.9300
C24 C25 1.378(4)
C24 Fe1 1.999(4)
C24 H24 0.9300
C25 Fe1 1.991(4)
C25 H25 0.9300
Fe1 C32 1.980(4)
Fe1 C31 1.992(4)
Fe1 C33 1.994(4)
Fe1 C34 2.001(4)
Fe1 C35 2.006(4)
C31 C32 1.378(4)
C31 C35 1.380(4)
C31 H31 0.9300
C32 C33 1.386(4)
C32 H32 0.9300
C33 C34 1.386(4)
C33 H33 0.9300
C34 C35 1.382(5)
C34 H34 0.9300
C35 H35 0.9300

loop_
_geom_torsion_atom_site_label_1
_geom_torsion_atom_site_label_2
_geom_torsion_atom_site_label_3
_geom_torsion_atom_site_label_4
_geom_torsion
C9 C1 C2 C3 1.1(5)
C11 C1 C2 C3 176.9(3)
C1 C2 C3 C4 1.3(5)
C2 C3 C4 N2 179.8(3)
C2 C3 C4 C10 -4.4(5)
C3 C4 N2 C18 -118.0(4)
C10 C4 N2 C18 66.1(4)
C3 C4 N2 C14 16.3(5)
C10 C4 N2 C14 -159.5(3)
C4 N2 C14 C15 161.4(3)
C18 N2 C14 C15 -61.9(4)
N2 C14 C15 C16 57.5(4)
C14 C15 C16 C17 -54.3(5)
C15 C16 C17 C18 54.4(5)
C4 N2 C18 C17 -160.9(3)
C14 N2 C18 C17 62.3(4)
C16 C17 C18 N2 -58.0(4)
C10 C5 C6 C7 -1.1(5)
C5 C6 C7 C8 -2.1(5)
C6 C7 C8 C9 2.4(5)
C6 C7 C8 C12 -173.8(3)
C2 C1 C9 C8 175.9(3)
C11 C1 C9 C8 0.1(5)
C2 C1 C9 C10 -0.1(5)
C11 C1 C9 C10 -175.9(3)
C7 C8 C9 C1 -175.5(3)
C12 C8 C9 C1 0.6(5)
C7 C8 C9 C10 0.5(5)
C12 C8 C9 C10 176.6(3)
C6 C5 C10 C9 4.0(5)
C6 C5 C10 C4 179.2(3)
C1 C9 C10 C5 172.4(3)
C8 C9 C10 C5 -3.6(4)
C1 C9 C10 C4 -3.0(4)
C8 C9 C10 C4 -179.1(3)
C3 C4 C10 C5 -170.0(3)
N2 C4 C10 C5 6.0(5)
C3 C4 C10 C9 5.2(4)
N2 C4 C10 C9 -178.8(3)
C2 C1 C11 O11 3.1(5)
C9 C1 C11 O11 178.9(3)
C2 C1 C11 N1 -174.7(3)
C9 C1 C11 N1 1.1(4)
C7 C8 C12 O12 -3.6(5)
C9 C8 C12 O12 -179.7(3)
C7 C8 C12 N1 173.8(3)
C9 C8 C12 N1 -2.4(4)
O12 C12 N1 C11 -178.8(3)
C8 C12 N1 C11 3.8(4)
O12 C12 N1 C13 3.9(4)
C8 C12 N1 C13 -173.5(3)
O11 C11 N1 C12 178.9(3)
C1 C11 N1 C12 -3.1(4)
O11 C11 N1 C13 -3.8(4)
C1 C11 N1 C13 174.1(3)
C12 N1 C13 C135 -90.2(4)
C11 N1 C13 C135 92.3(4)
C12 N1 C13 C131 89.1(4)
C11 N1 C13 C131 -88.4(4)
C135 C13 C131 C132 0.5(5)
N1 C13 C131 C132 -178.8(3)
C13 C131 C132 C133 0.1(6)
C131 C132 C133 C134 -1.1(5)
C131 C132 C133 C21 179.6(3)
C132 C133 C134 C135 1.5(5)
C21 C133 C134 C135 -179.2(3)
C131 C13 C135 C134 0.0(5)
N1 C13 C135 C134 179.2(3)
C133 C134 C135 C13 -1.0(5)
C134 C133 C21 C25 6.4(5)
C132 C133 C21 C25 -174.3(3)
C134 C133 C21 C22 -176.3(3)
C132 C133 C21 C22 3.0(5)
C134 C133 C21 Fe1 95.5(4)
C132 C133 C21 Fe1 -85.2(4)
C25 C21 C22 C23 -0.4(4)
C133 C21 C22 C23 -178.1(3)
Fe1 C21 C22 C23 -59.8(2)
C25 C21 C22 Fe1 59.4(2)
C133 C21 C22 Fe1 -118.3(3)
C21 C22 C23 C24 0.6(4)
Fe1 C22 C23 C24 -58.9(3)
C21 C22 C23 Fe1 59.5(2)
C22 C23 C24 C25 -0.6(4)
Fe1 C23 C24 C25 -59.2(3)
C22 C23 C24 Fe1 58.5(3)
C23 C24 C25 C21 0.4(4)
Fe1 C24 C25 C21 -59.0(2)
C23 C24 C25 Fe1 59.4(3)
C22 C21 C25 C24 0.0(4)
C133 C21 C25 C24 177.7(3)
Fe1 C21 C25 C24 59.3(2)
C22 C21 C25 Fe1 -59.3(2)
C133 C21 C25 Fe1 118.4(4)
C23 C22 Fe1 C32 -124.1(2)
C21 C22 Fe1 C32 116.7(2)
C23 C22 Fe1 C25 80.8(2)
C21 C22 Fe1 C25 -38.4(2)
C23 C22 Fe1 C31 -164.3(2)
C21 C22 Fe1 C31 76.5(2)
C23 C22 Fe1 C33 -82.6(2)
C21 C22 Fe1 C33 158.2(2)
C23 C22 Fe1 C21 119.2(3)
C23 C22 Fe1 C24 37.2(2)
C21 C22 Fe1 C24 -82.0(2)
C23 C22 Fe1 C34 -54.5(4)
C21 C22 Fe1 C34 -173.7(3)
C21 C22 Fe1 C23 -119.2(3)
C23 C22 Fe1 C35 170.7(4)
C21 C22 Fe1 C35 51.5(5)
C24 C25 Fe1 C32 -160.0(3)
C21 C25 Fe1 C32 -39.9(4)
C24 C25 Fe1 C22 -81.5(2)
C21 C25 Fe1 C22 38.6(2)
C24 C25 Fe1 C31 162.7(2)
C21 C25 Fe1 C31 -77.1(2)
C24 C25 Fe1 C33 39.2(6)
C21 C25 Fe1 C33 159.4(4)
C24 C25 Fe1 C21 -120.1(3)
C21 C25 Fe1 C24 120.1(3)
C24 C25 Fe1 C34 77.3(3)
C21 C25 Fe1 C34 -162.5(2)
C24 C25 Fe1 C23 -37.5(2)
C21 C25 Fe1 C23 82.6(2)
C24 C25 Fe1 C35 119.5(2)
C21 C25 Fe1 C35 -120.4(2)
C25 C21 Fe1 C32 162.40(19)
C22 C21 Fe1 C32 -79.5(2)
C133 C21 Fe1 C32 41.0(3)
C25 C21 Fe1 C22 -118.1(3)
C133 C21 Fe1 C22 120.5(4)
C22 C21 Fe1 C25 118.1(3)
C133 C21 Fe1 C25 -121.4(4)
C25 C21 Fe1 C31 120.5(2)
C22 C21 Fe1 C31 -121.4(2)
C133 C21 Fe1 C31 -0.9(3)
C25 C21 Fe1 C33 -166.3(3)
C22 C21 Fe1 C33 -48.2(4)
C133 C21 Fe1 C33 72.2(4)
C25 C21 Fe1 C24 -37.0(2)
C22 C21 Fe1 C24 81.2(2)
C133 C21 Fe1 C24 -158.4(3)
C25 C21 Fe1 C34 53.2(5)
C22 C21 Fe1 C34 171.4(4)
C133 C21 Fe1 C34 -68.2(6)
C25 C21 Fe1 C23 -80.5(2)
C22 C21 Fe1 C23 37.7(2)
C133 C21 Fe1 C23 158.1(3)
C25 C21 Fe1 C35 80.6(2)
C22 C21 Fe1 C35 -161.3(2)
C133 C21 Fe1 C35 -40.8(3)
C25 C24 Fe1 C32 154.2(4)
C23 C24 Fe1 C32 34.8(5)
C25 C24 Fe1 C22 81.9(2)
C23 C24 Fe1 C22 -37.50(19)
C23 C24 Fe1 C25 -119.4(3)
C25 C24 Fe1 C31 -42.3(4)
C23 C24 Fe1 C31 -161.7(3)
C25 C24 Fe1 C33 -166.91(19)
C23 C24 Fe1 C33 73.7(2)
C25 C24 Fe1 C21 37.50(19)
C23 C24 Fe1 C21 -81.9(2)
C25 C24 Fe1 C34 -123.9(2)
C23 C24 Fe1 C34 116.7(2)
C25 C24 Fe1 C23 119.4(3)
C25 C24 Fe1 C35 -81.0(2)
C23 C24 Fe1 C35 159.66(19)
C24 C23 Fe1 C32 -167.17(19)
C22 C23 Fe1 C32 73.0(2)
C24 C23 Fe1 C22 119.8(3)
C24 C23 Fe1 C25 37.51(19)
C22 C23 Fe1 C25 -82.3(2)
C24 C23 Fe1 C31 160.4(3)
C22 C23 Fe1 C31 40.6(5)
C24 C23 Fe1 C33 -125.2(2)
C22 C23 Fe1 C33 115.0(2)
C24 C23 Fe1 C21 81.8(2)
C22 C23 Fe1 C21 -38.1(2)
C22 C23 Fe1 C24 -119.8(3)
C24 C23 Fe1 C34 -83.4(2)
C22 C23 Fe1 C34 156.8(2)
C24 C23 Fe1 C35 -51.7(5)
C22 C23 Fe1 C35 -171.5(3)
C22 Fe1 C31 C32 73.9(2)
C25 Fe1 C31 C32 157.30(19)
C33 Fe1 C31 C32 -37.83(19)
C21 Fe1 C31 C32 115.6(2)
C24 Fe1 C31 C32 -171.8(3)
C34 Fe1 C31 C32 -81.7(2)
C23 Fe1 C31 C32 43.7(5)
C35 Fe1 C31 C32 -118.8(3)
C32 Fe1 C31 C35 118.8(3)
C22 Fe1 C31 C35 -167.3(2)
C25 Fe1 C31 C35 -83.9(2)
C33 Fe1 C31 C35 81.0(2)
C21 Fe1 C31 C35 -125.6(2)
C24 Fe1 C31 C35 -53.0(4)
C34 Fe1 C31 C35 37.2(2)
C23 Fe1 C31 C35 162.5(4)
C35 C31 C32 C33 -0.1(4)
Fe1 C31 C32 C33 59.9(2)
C35 C31 C32 Fe1 -60.1(3)
C22 Fe1 C32 C31 -123.0(2)
C25 Fe1 C32 C31 -52.3(4)
C33 Fe1 C32 C31 119.2(3)
C21 Fe1 C32 C31 -80.9(2)
C24 Fe1 C32 C31 170.6(4)
C34 Fe1 C32 C31 81.4(2)
C23 Fe1 C32 C31 -163.19(19)
C35 Fe1 C32 C31 37.76(19)
C22 Fe1 C32 C33 117.8(2)
C25 Fe1 C32 C33 -171.6(3)
C31 Fe1 C32 C33 -119.2(3)
C21 Fe1 C32 C33 159.82(19)
C24 Fe1 C32 C33 51.3(5)
C34 Fe1 C32 C33 -37.9(2)
C23 Fe1 C32 C33 77.6(2)
C35 Fe1 C32 C33 -81.5(2)
C31 C32 C33 C34 -0.3(4)
Fe1 C32 C33 C34 59.7(2)
C31 C32 C33 Fe1 -60.0(2)
C22 Fe1 C33 C32 -78.4(2)
C25 Fe1 C33 C32 168.0(4)
C31 Fe1 C33 C32 37.6(2)
C21 Fe1 C33 C32 -44.2(4)
C24 Fe1 C33 C32 -161.8(2)
C34 Fe1 C33 C32 118.8(3)
C23 Fe1 C33 C32 -121.1(2)
C35 Fe1 C33 C32 81.2(2)
C32 Fe1 C33 C34 -118.8(3)
C22 Fe1 C33 C34 162.8(2)
C25 Fe1 C33 C34 49.2(6)
C31 Fe1 C33 C34 -81.2(2)
C21 Fe1 C33 C34 -163.0(3)
C24 Fe1 C33 C34 79.5(3)
C23 Fe1 C33 C34 120.1(2)
C35 Fe1 C33 C34 -37.6(2)
C32 C33 C34 C35 0.6(4)
Fe1 C33 C34 C35 59.7(2)
C32 C33 C34 Fe1 -59.1(2)
C32 Fe1 C34 C35 -81.0(2)
C22 Fe1 C34 C35 -158.3(3)
C25 Fe1 C34 C35 76.9(3)
C31 Fe1 C34 C35 -37.2(2)
C33 Fe1 C34 C35 -119.1(3)
C21 Fe1 C34 C35 35.7(6)
C24 Fe1 C34 C35 119.3(2)
C23 Fe1 C34 C35 162.6(2)
C32 Fe1 C34 C33 38.1(2)
C22 Fe1 C34 C33 -39.2(4)
C25 Fe1 C34 C33 -164.0(2)
C31 Fe1 C34 C33 81.9(2)
C21 Fe1 C34 C33 154.8(4)
C24 Fe1 C34 C33 -121.6(2)
C23 Fe1 C34 C33 -78.2(3)
C35 Fe1 C34 C33 119.1(3)
C32 C31 C35 C34 0.5(4)
Fe1 C31 C35 C34 -58.8(3)
C32 C31 C35 Fe1 59.3(2)
C33 C34 C35 C31 -0.7(4)
Fe1 C34 C35 C31 58.6(3)
C33 C34 C35 Fe1 -59.3(3)
C32 Fe1 C35 C31 -37.95(19)
C22 Fe1 C35 C31 33.4(5)
C25 Fe1 C35 C31 115.9(2)
C33 Fe1 C35 C31 -82.1(2)
C21 Fe1 C35 C31 72.3(2)
C24 Fe1 C35 C31 158.83(19)
C34 Fe1 C35 C31 -120.0(3)
C23 Fe1 C35 C31 -163.3(4)
C32 Fe1 C35 C34 82.0(2)
C22 Fe1 C35 C34 153.4(4)
C25 Fe1 C35 C34 -124.2(2)
C31 Fe1 C35 C34 120.0(3)
C33 Fe1 C35 C34 37.8(2)
C21 Fe1 C35 C34 -167.7(2)
C24 Fe1 C35 C34 -81.2(3)
C23 Fe1 C35 C34 -43.3(5)
